data_7236536
loop_
_publ_author_name
'Guntlin, Christoph P.'
'Z\"und, Tanja'
'Kravchyk, Kostiantyn V.'
'W\"orle, Michael'
'Bodnarchuk, Maryna I.'
'Kovalenko, Maksym V.'

_publ_section_title
;
 Nanocrystalline FeF3 and MF2 (M = Fe, Co, and Mn) from metal
 trifluoroacetates and their Li(Na)-ion storage properties
;
_journal_issue 16
_journal_name_full 'Journal of Materials Chemistry A'
_journal_page_first 7383
_journal_paper_doi 10.1039/C7TA00862G
_journal_volume 5
_journal_year 2017
_chemical_formula_moiety '0.5(C16 H4 F24 Fe2 O16)'
_chemical_formula_sum 'C8 H2 F12 Fe O8'
_chemical_formula_weight 509.95
_space_group_crystal_system monoclinic
_space_group_IT_number 15
_space_group_name_Hall '-C 2yc'
_space_group_name_H-M_alt 'C 1 2/c 1'
_atom_sites_solution_hydrogens geom
_atom_sites_solution_primary direct
_audit_creation_date 2015-08-09
_audit_creation_method
;
Olex2 1.2
(compiled 2015.01.26 svn.r3150 for OlexSys, GUI svn.r4998)
;
_audit_update_record
;
2016-10-07 deposited with the CCDC.
2017-03-16 downloaded from the CCDC.
;
_cell_angle_alpha 90
_cell_angle_beta 98.571(4)
_cell_angle_gamma 90
_cell_formula_units_Z 4
_cell_length_a 19.658(6)
_cell_length_b 9.753(3)
_cell_length_c 8.341(3)
_cell_measurement_reflns_used 2077
_cell_measurement_temperature 150.0
_cell_measurement_theta_max 29.891
_cell_measurement_theta_min 2.337
_cell_volume 1581.3(9)
_computing_cell_refinement 'SAINT v8.34A (Bruker, 2013)'
_computing_data_collection 'SMART v5.630 (Bruker, 2003)'
_computing_data_reduction 'SAINT v8.34A (Bruker, 2013)'
_computing_molecular_graphics 'Olex2 (Dolomanov et al., 2009)'
_computing_publication_material 'Olex2 (Dolomanov et al., 2009)'
_computing_structure_refinement 'XL (Sheldrick, 2008)'
_computing_structure_solution 'XS (Sheldrick, 2008)'
_diffrn_ambient_temperature 150.0
_diffrn_detector 'Bruker Apex I'
_diffrn_detector_area_resol_mean 7.9
_diffrn_detector_type 'CCD area detector'
_diffrn_measured_fraction_theta_full 0.998
_diffrn_measured_fraction_theta_max 0.912
_diffrn_measurement_device 'fixed chi three-circle diffractometer'
_diffrn_measurement_device_type 'Bruker SMART Platform with a Apex I-detector'
_diffrn_measurement_method '\w and \f scans'
_diffrn_radiation_monochromator Parallel,graphite
_diffrn_radiation_probe x-ray
_diffrn_radiation_type MoK\a
_diffrn_radiation_wavelength 0.71073
_diffrn_reflns_av_unetI/netI 0.0392
_diffrn_reflns_Laue_measured_fraction_full 0.998
_diffrn_reflns_Laue_measured_fraction_max 0.912
_diffrn_reflns_limit_h_max 27
_diffrn_reflns_limit_h_min -28
_diffrn_reflns_limit_k_max 13
_diffrn_reflns_limit_k_min 0
_diffrn_reflns_limit_l_max 12
_diffrn_reflns_limit_l_min 0
_diffrn_reflns_number 2370
_diffrn_reflns_point_group_measured_fraction_full 0.998
_diffrn_reflns_point_group_measured_fraction_max 0.912
_diffrn_reflns_theta_full 26.000
_diffrn_reflns_theta_max 31.547
_diffrn_reflns_theta_min 2.095
_diffrn_source 'sealed X-ray tube'
_diffrn_source_current 35.0
_diffrn_source_power 1.575
_diffrn_source_target Mo
_diffrn_source_voltage 45.0
_diffrn_standards_number 0
_exptl_absorpt_coefficient_mu 1.129
_exptl_absorpt_correction_T_max 0.494737
_exptl_absorpt_correction_T_min 0.353389
_exptl_absorpt_correction_type multi-scan
_exptl_absorpt_process_details
;
 TWINABS-2012/1 (Bruker,2012) was used for absorption correction.
 
For component 1:
 wR2(int) was 0.1216 before and 0.0520 after correction.
 The Ratio of minimum to maximum transmission not present.
 The \l/2 correction factor is Not present
 
For component 2:
 wR2(int) was 0.1184 before and 0.0573 after correction.
 The Ratio of minimum to maximum transmission is 0.71.
 The \l/2 correction factor is Not present

Final HKLF 4 output contains 12369 reflections, Rint = 0.0552
 (7755 with I > 3sig(I), Rint = 0.0521)
;
_exptl_crystal_colour colourless
_exptl_crystal_colour_primary colourless
_exptl_crystal_density_diffrn 2.142
_exptl_crystal_description needle
_exptl_crystal_F_000 992
_exptl_crystal_recrystallization_method 'crystallized from trifluoroacetic acid'
_exptl_crystal_size_max 1.0
_exptl_crystal_size_mid 0.43
_exptl_crystal_size_min 0.228
_refine_diff_density_max 1.559
_refine_diff_density_min -0.542
_refine_diff_density_rms 0.126
_refine_ls_extinction_method none
_refine_ls_goodness_of_fit_ref 1.080
_refine_ls_hydrogen_treatment constr
_refine_ls_matrix_type full
_refine_ls_number_parameters 190
_refine_ls_number_reflns 2370
_refine_ls_number_restraints 114
_refine_ls_restrained_S_all 1.124
_refine_ls_R_factor_all 0.0580
_refine_ls_R_factor_gt 0.0508
_refine_ls_shift/su_max 0.000
_refine_ls_shift/su_mean 0.000
_refine_ls_structure_factor_coef Fsqd
_refine_ls_weighting_details 'w=1/[\s^2^(Fo^2^)+(0.0948P)^2^+0.7184P] where P=(Fo^2^+2Fc^2^)/3'
_refine_ls_weighting_scheme calc
_refine_ls_wR_factor_gt 0.1333
_refine_ls_wR_factor_ref 0.1408
_reflns_Friedel_coverage 0.000
_reflns_number_gt 2111
_reflns_number_total 2370
_reflns_threshold_expression 'I > 2\s(I)'
_cod_data_source_file c7ta00862g2.cif
_cod_data_source_block gunt07o08_h
_cod_original_cell_volume 1581.3(8)
_cod_database_code 7236536
_shelx_space_group_comment
;
The symmetry employed for this shelxl refinement is uniquely defined
by the following loop, which should always be used as a source of
symmetry information in preference to the above space-group names.
They are only intended as comments.
;
_olex2_refinement_description
;
1. Twinned data refinement
 Scales: 0.546(2) 0.454(2)
2. Fixed Uiso
 At 1.5 times of:
  All O(H) groups
3. Rigid body (RIGU) restrains
 C1, C2, C3, C4, F1, F2, F3, F4, F5, F6, F1A, F2A, F3A, F4A, F5A, F6A
 with sigma for 1-2 distances of 0.004 and sigma for 1-3 distances of 0.004
4. Others
 Sof(F1A)=Sof(F2A)=Sof(F3A)=1-FVAR(1)
 Sof(F1)=Sof(F2)=Sof(F3)=FVAR(1)
 Sof(F4A)=Sof(F5A)=Sof(F6A)=1-FVAR(2)
 Sof(F4)=Sof(F5)=Sof(F6)=FVAR(2)
5.a Idealised tetrahedral OH refined as rotating group:
 O4(H4)
;
_shelx_shelxl_version_number 2014/7
_olex2_exptl_crystal_mounting_method tip-mounted
_olex2_submission_special_instructions 'No special instructions were received'

loop_
_space_group_symop_operation_xyz
'x, y, z'
'-x, y, -z+1/2'
'x+1/2, y+1/2, z'
'-x+1/2, y+1/2, -z+1/2'
'-x, -y, -z'
'x, -y, z-1/2'
'-x+1/2, -y+1/2, -z'
'x+1/2, -y+1/2, z-1/2'

loop_
_atom_site_label
_atom_site_type_symbol
_atom_site_fract_x
_atom_site_fract_y
_atom_site_fract_z
_atom_site_U_iso_or_equiv
_atom_site_adp_type
_atom_site_occupancy
_atom_site_site_symmetry_order
_atom_site_calc_flag
_atom_site_refinement_flags_posn
_atom_site_refinement_flags_adp
_atom_site_refinement_flags_occupancy
_atom_site_disorder_assembly
_atom_site_disorder_group
Fe1 Fe 0.5000 0.60845(5) 0.7500 0.02476(16) Uani 1 2 d S T P . .
O1 O 0.44840(11) 0.4606(3) 0.8598(3) 0.0414(5) Uani 1 1 d . . . . .
O2 O 0.41424(10) 0.3653(2) 1.0745(2) 0.0282(4) Uani 1 1 d . . . . .
O3 O 0.45401(12) 0.7659(3) 0.8815(3) 0.0419(6) Uani 1 1 d . . . . .
O4 O 0.35093(11) 0.8111(2) 0.7393(3) 0.0388(5) Uani 1 1 d . . . . .
H4 H 0.3641 0.7599 0.6691 0.058 Uiso 1 1 calc GR . . . .
C1 C 0.40596(14) 0.4089(3) 0.9319(3) 0.0280(5) Uani 1 1 d . U . . .
C2 C 0.33258(16) 0.3957(3) 0.8393(4) 0.0400(7) Uani 1 1 d . U . . .
C3 C 0.39964(15) 0.8256(3) 0.8582(3) 0.0323(6) Uani 1 1 d . U . . .
C4 C 0.38351(19) 0.9350(4) 0.9804(4) 0.0433(7) Uani 1 1 d . U . . .
F1 F 0.3052(4) 0.5224(8) 0.8212(8) 0.0599(13) Uani 0.79(3) 1 d . U . A 1
F2 F 0.2927(3) 0.3230(14) 0.9200(13) 0.073(3) Uani 0.79(3) 1 d . U . A 1
F3 F 0.3348(5) 0.3447(12) 0.6954(10) 0.0693(19) Uani 0.79(3) 1 d . U . A 1
F4 F 0.4243(4) 0.9171(10) 1.1208(6) 0.074(2) Uani 0.731(19) 1 d . U . B 1
F5 F 0.3963(7) 1.0542(5) 0.9280(9) 0.086(3) Uani 0.731(19) 1 d . U . B 1
F6 F 0.3210(3) 0.9252(10) 1.0094(12) 0.075(2) Uani 0.731(19) 1 d . U . B 1
F1A F 0.2942(11) 0.489(3) 0.857(4) 0.057(4) Uani 0.21(3) 1 d . U . A 2
F2A F 0.3039(12) 0.282(2) 0.875(3) 0.048(4) Uani 0.21(3) 1 d . U . A 2
F3A F 0.3281(12) 0.382(3) 0.680(3) 0.043(4) Uani 0.21(3) 1 d . U . A 2
F4A F 0.4346(7) 0.978(2) 1.073(3) 0.070(4) Uani 0.269(19) 1 d . U . B 2
F5A F 0.3533(13) 1.0462(16) 0.9023(14) 0.065(4) Uani 0.269(19) 1 d . U . B 2
F6A F 0.3362(12) 0.897(2) 1.053(3) 0.061(4) Uani 0.269(19) 1 d . U . B 2

loop_
_atom_site_aniso_label
_atom_site_aniso_U_11
_atom_site_aniso_U_22
_atom_site_aniso_U_33
_atom_site_aniso_U_23
_atom_site_aniso_U_13
_atom_site_aniso_U_12
Fe1 0.0236(2) 0.0312(3) 0.0195(2) 0.000 0.0036(2) 0.000
O1 0.0404(11) 0.0539(14) 0.0291(10) 0.0085(9) 0.0029(9) -0.0148(10)
O2 0.0285(9) 0.0332(9) 0.0225(9) 0.0022(7) 0.0028(7) -0.0026(7)
O3 0.0392(11) 0.0507(13) 0.0341(12) -0.0132(9) 0.0002(9) 0.0096(9)
O4 0.0369(11) 0.0425(12) 0.0366(11) -0.0087(9) 0.0045(9) 0.0060(8)
C1 0.0288(11) 0.0286(11) 0.0257(12) 0.0002(9) 0.0009(9) -0.0019(9)
C2 0.0315(13) 0.0483(17) 0.0369(17) 0.0106(12) -0.0063(11) -0.0054(11)
C3 0.0364(13) 0.0331(13) 0.0290(13) -0.0045(10) 0.0098(10) 0.0016(10)
C4 0.0532(17) 0.0432(17) 0.0352(15) -0.0096(13) 0.0117(13) 0.0068(14)
F1 0.041(2) 0.063(3) 0.074(3) 0.027(2) 0.0030(17) 0.0131(18)
F2 0.033(2) 0.106(6) 0.076(4) 0.045(4) -0.011(2) -0.025(3)
F3 0.074(3) 0.077(5) 0.047(2) -0.014(3) -0.023(2) 0.001(3)
F4 0.089(3) 0.092(5) 0.038(2) -0.026(2) -0.004(2) 0.033(3)
F5 0.162(7) 0.0346(17) 0.072(3) -0.0148(17) 0.054(4) -0.010(3)
F6 0.054(2) 0.102(5) 0.074(5) -0.037(4) 0.019(2) 0.016(2)
F1A 0.040(6) 0.058(7) 0.072(10) 0.003(6) 0.002(5) 0.003(5)
F2A 0.030(6) 0.059(6) 0.052(8) 0.014(5) -0.009(5) -0.011(4)
F3A 0.038(6) 0.054(8) 0.031(4) 0.011(4) -0.013(4) 0.002(5)
F4A 0.062(5) 0.079(9) 0.067(8) -0.040(6) 0.005(4) 0.004(5)
F5A 0.116(10) 0.045(5) 0.037(5) -0.009(3) 0.019(5) 0.030(5)
F6A 0.082(8) 0.058(7) 0.053(8) -0.009(5) 0.038(7) 0.002(6)

loop_
_atom_type_symbol
_atom_type_description
_atom_type_scat_dispersion_real
_atom_type_scat_dispersion_imag
_atom_type_scat_source
C C 0.0033 0.0016 'International Tables Vol C Tables 4.2.6.8 and 6.1.1.4'
H H 0.0000 0.0000 'International Tables Vol C Tables 4.2.6.8 and 6.1.1.4'
F F 0.0171 0.0103 'International Tables Vol C Tables 4.2.6.8 and 6.1.1.4'
Fe Fe 0.3463 0.8444 'International Tables Vol C Tables 4.2.6.8 and 6.1.1.4'
O O 0.0106 0.0060 'International Tables Vol C Tables 4.2.6.8 and 6.1.1.4'

loop_
_geom_angle_atom_site_label_1
_geom_angle_atom_site_label_2
_geom_angle_atom_site_label_3
_geom_angle
_geom_angle_site_symmetry_1
_geom_angle_site_symmetry_3
O1 Fe1 O1 90.89(15) 2_656 .
O1 Fe1 O2 89.86(8) . 6_565
O1 Fe1 O2 100.08(8) 2_656 6_565
O1 Fe1 O2 100.08(8) . 5_667
O1 Fe1 O2 89.86(8) 2_656 5_667
O1 Fe1 O3 174.81(8) . 2_656
O1 Fe1 O3 90.06(11) 2_656 2_656
O1 Fe1 O3 174.81(8) 2_656 .
O1 Fe1 O3 90.05(11) . .
O2 Fe1 O2 165.86(11) 5_667 6_565
O2 Fe1 O3 84.95(8) 6_565 2_656
O2 Fe1 O3 85.02(8) 5_667 2_656
O2 Fe1 O3 85.02(8) 6_565 .
O2 Fe1 O3 84.95(8) 5_667 .
O3 Fe1 O3 89.46(14) 2_656 .
C1 O1 Fe1 159.6(2) . .
C1 O2 Fe1 127.25(18) . 5_667
C3 O3 Fe1 133.5(2) . .
C3 O4 H4 109.5 . .
O1 C1 O2 127.8(3) . .
O1 C1 C2 116.8(3) . .
O2 C1 C2 115.4(2) . .
F1 C2 C1 108.0(4) . .
F2 C2 C1 112.0(4) . .
F2 C2 F1 107.1(5) . .
F3 C2 C1 109.6(5) . .
F3 C2 F1 108.3(6) . .
F3 C2 F2 111.7(7) . .
F1A C2 C1 115.7(11) . .
F1A C2 F2A 108.5(13) . .
F1A C2 F3A 104.4(15) . .
F2A C2 C1 111.2(10) . .
F2A C2 F3A 100.3(14) . .
F3A C2 C1 115.4(11) . .
O3 C3 O4 127.9(3) . .
O3 C3 C4 119.5(3) . .
O4 C3 C4 112.7(3) . .
F4 C4 C3 109.6(4) . .
F5 C4 C3 109.4(3) . .
F5 C4 F4 107.3(5) . .
F5 C4 F6 111.9(5) . .
F6 C4 C3 111.6(5) . .
F6 C4 F4 107.0(5) . .
F4A C4 C3 114.8(7) . .
F4A C4 F5A 106.3(9) . .
F5A C4 C3 110.8(5) . .
F6A C4 C3 111.2(11) . .
F6A C4 F4A 113.0(13) . .
F6A C4 F5A 99.6(10) . .

loop_
_geom_bond_atom_site_label_1
_geom_bond_atom_site_label_2
_geom_bond_distance
_geom_bond_site_symmetry_2
Fe1 O1 2.055(2) 2_656
Fe1 O1 2.055(2) .
Fe1 O2 2.077(2) 5_667
Fe1 O2 2.077(2) 6_565
Fe1 O3 2.162(2) 2_656
Fe1 O3 2.162(2) .
O1 C1 1.209(3) .
O2 Fe1 2.077(2) 5_667
O2 C1 1.251(3) .
O3 C3 1.207(4) .
O4 H4 0.8400 .
O4 C3 1.279(4) .
C1 C2 1.537(4) .
C2 F1 1.347(7) .
C2 F2 1.314(6) .
C2 F3 1.307(8) .
C2 F1A 1.204(19) .
C2 F2A 1.300(19) .
C2 F3A 1.33(2) .
C3 C4 1.541(4) .
C4 F4 1.329(6) .
C4 F5 1.280(6) .
C4 F6 1.292(7) .
C4 F4A 1.246(13) .
C4 F5A 1.355(12) .
C4 F6A 1.241(18) .

loop_
_geom_torsion_atom_site_label_1
_geom_torsion_atom_site_label_2
_geom_torsion_atom_site_label_3
_geom_torsion_atom_site_label_4
_geom_torsion
_geom_torsion_site_symmetry_1
Fe1 O1 C1 O2 -107.9(6) .
Fe1 O1 C1 C2 71.5(7) .
Fe1 O2 C1 O1 9.7(4) 5_667
Fe1 O2 C1 C2 -169.62(19) 5_667
Fe1 O3 C3 O4 -0.5(5) .
Fe1 O3 C3 C4 -179.9(2) .
O1 C1 C2 F1 -70.4(5) .
O1 C1 C2 F2 171.9(9) .
O1 C1 C2 F3 47.3(7) .
O1 C1 C2 F1A -93(2) .
O1 C1 C2 F2A 142.7(14) .
O1 C1 C2 F3A 29.4(13) .
O2 C1 C2 F1 109.0(5) .
O2 C1 C2 F2 -8.7(9) .
O2 C1 C2 F3 -133.3(7) .
O2 C1 C2 F1A 87(2) .
O2 C1 C2 F2A -37.8(15) .
O2 C1 C2 F3A -151.2(13) .
O3 C3 C4 F4 -19.3(7) .
O3 C3 C4 F5 98.1(8) .
O3 C3 C4 F6 -137.6(6) .
O3 C3 C4 F4A 17.4(15) .
O3 C3 C4 F5A 137.8(13) .
O3 C3 C4 F6A -112.5(12) .
O4 C3 C4 F4 161.2(6) .
O4 C3 C4 F5 -81.4(7) .
O4 C3 C4 F6 42.9(7) .
O4 C3 C4 F4A -162.2(15) .
O4 C3 C4 F5A -41.7(13) .
O4 C3 C4 F6A 68.0(12) .

loop_
_twin_individual_id
_twin_individual_mass_fraction_refined
1 0.546(2)
2 0.454(2)
